data_7058211
loop_
_publ_author_name
'Ishi-i, Tsutomu'
'Tanaka, Honoka'
'Youfu, Ryusuke'
'Aizawa, Naoya'
'Yasuda, Takuma'
'Kato, Shin-ichiro'
'Matsumoto, Taisuke'

_publ_section_title
;
 Mechanochromic fluorescence based on a combination of acceptor and bulky
 donor moieties: tuning emission color and regulating emission change
 direction
;
_journal_issue 13
_journal_name_full 'New Journal of Chemistry'
_journal_page_first 4998
_journal_paper_doi 10.1039/C8NJ06050A
_journal_volume 43
_journal_year 2019
_chemical_formula_moiety 'C44 H32 N4'
_chemical_formula_sum 'C44 H32 N4'
_chemical_formula_weight 616.76
_space_group_crystal_system monoclinic
_space_group_IT_number 14
_space_group_name_Hall '-P 2yn'
_space_group_name_H-M_alt 'P 1 21/n 1'
_symmetry_space_group_name_Hall '-P 2yn'
_symmetry_space_group_name_H-M 'P 1 21/n 1'
_atom_sites_solution_hydrogens geom
_atom_sites_solution_primary direct
_atom_sites_solution_secondary difmap
_audit_update_record
;
2018-09-25 deposited with the CCDC.    2019-02-25 downloaded from the CCDC.
;
_cell_angle_alpha 90.0000
_cell_angle_beta 91.708(7)
_cell_angle_gamma 90.0000
_cell_formula_units_Z 4
_cell_length_a 10.5572(2)
_cell_length_b 7.54937(16)
_cell_length_c 40.8382(9)
_cell_measurement_reflns_used 21544
_cell_measurement_temperature 123
_cell_measurement_theta_max 68.19
_cell_measurement_theta_min 3.25
_cell_volume 3253.37(12)
_computing_cell_refinement 'RAPID AUTO'
_computing_data_collection 'RAPID AUTO (Rigaku, ????)'
_computing_data_reduction 'RAPID AUTO'
_computing_molecular_graphics 'CrystalStructure 4.1'
_computing_publication_material 'CrystalStructure 4.1 (Rigaku, 2014)'
_computing_structure_refinement 'SHELXL2013 (Sheldrick, 2008)'
_computing_structure_solution 'Il Milione (Burla, et al., 2007)'
_diffrn_ambient_temperature 123
_diffrn_detector_area_resol_mean 10.000
_diffrn_measured_fraction_theta_full 0.986
_diffrn_measured_fraction_theta_max 0.985
_diffrn_measurement_device_type 'Rigaku R-AXIS RAPID'
_diffrn_measurement_method \w
_diffrn_radiation_type 'Cu K\a'
_diffrn_radiation_wavelength 1.54187
_diffrn_reflns_av_R_equivalents 0.0583
_diffrn_reflns_Laue_measured_fraction_full 0.986
_diffrn_reflns_Laue_measured_fraction_max 0.985
_diffrn_reflns_limit_h_max 12
_diffrn_reflns_limit_h_min -12
_diffrn_reflns_limit_k_max 9
_diffrn_reflns_limit_k_min -8
_diffrn_reflns_limit_l_max 49
_diffrn_reflns_limit_l_min -48
_diffrn_reflns_number 35569
_diffrn_reflns_point_group_measured_fraction_full 0.986
_diffrn_reflns_point_group_measured_fraction_max 0.985
_diffrn_reflns_theta_full 67.687
_diffrn_reflns_theta_max 68.225
_diffrn_reflns_theta_min 4.296
_diffrn_standards_number 0
_exptl_absorpt_coefficient_mu 0.574
_exptl_absorpt_correction_T_max 0.966
_exptl_absorpt_correction_T_min 0.703
_exptl_absorpt_correction_type multi-scan
_exptl_absorpt_process_details 'ABSCOR (Rigaku, 1995)'
_exptl_crystal_colour yellow
_exptl_crystal_density_diffrn 1.259
_exptl_crystal_density_method 'not measured'
_exptl_crystal_description prism
_exptl_crystal_F_000 1296.00
_exptl_crystal_size_max 0.300
_exptl_crystal_size_mid 0.100
_exptl_crystal_size_min 0.060
_refine_diff_density_max 0.23
_refine_diff_density_min -0.21
_refine_ls_extinction_method none
_refine_ls_goodness_of_fit_ref 1.064
_refine_ls_hydrogen_treatment constr
_refine_ls_number_parameters 433
_refine_ls_number_reflns 5856
_refine_ls_number_restraints 0
_refine_ls_R_factor_all 0.0880
_refine_ls_R_factor_gt 0.0564
_refine_ls_shift/su_max 0.000
_refine_ls_structure_factor_coef Fsqd
_refine_ls_weighting_details 'w = 1/[\s^2^(Fo^2^)+(0.0239P)^2^+1.7342P] where P=(Fo^2^+2Fc^2^)/3'
_refine_ls_weighting_scheme calc
_refine_ls_wR_factor_gt 0.0930
_refine_ls_wR_factor_ref 0.1064
_reflns_number_gt 4283
_reflns_number_total 5856
_reflns_threshold_expression F^2^>2.0\s(F^2^)
_cod_data_source_file c8nj06050a2.cif
_cod_data_source_block ishi-i1601a
_cod_depositor_comments 'Adding full bibliography for 7058206--7058213.cif.'
_cod_database_code 7058211
_shelxl_res_file
;
TITL ishi-i1601a
CELL  1.54187 10.55723 7.54937 40.83816 90.00000 91.70770 90.00000
ZERR  4 0.00023 0.00016 0.00086 0.00000 0.00650 0.00000
LATT 1
SYMM .50-X, .50+Y, .50-Z
SFAC C H N
UNIT 176 128 16
L.S. 5
FMAP 2
PLAN -21
WPDB -2
HTAB
BOND $H
CONF
LIST 4
TEMP -150.0
ACTA
SIZE 0.300 0.100 0.060
WGHT    0.023900    1.734200
FVAR       0.66727
N1    3    0.762511    0.730319    0.051599    11.00000    0.04418    0.03000 =
         0.02364    0.00027    0.00297   -0.00444
N2    3    0.860940    0.885864   -0.004975    11.00000    0.03621    0.03080 =
         0.02704    0.00036    0.00389   -0.00773
N3    3    0.572207    0.082839    0.136313    11.00000    0.05221    0.02796 =
         0.02184    0.00239    0.00567   -0.01429
N4    3    0.930506    0.910088   -0.161773    11.00000    0.05521    0.02940 =
         0.01913    0.00073    0.00269   -0.01528
C1    1    0.718209    0.460360    0.021932    11.00000    0.03050    0.02941 =
         0.02474    0.00399    0.00263   -0.00376
C2    1    0.712468    0.376486   -0.008088    11.00000    0.04058    0.02831 =
         0.02564    0.00204    0.00135   -0.00696
AFIX  43
H2    2    0.680291    0.259102   -0.009402    11.00000   -1.20000
AFIX   0
C3    1    0.752667    0.459156   -0.036733    11.00000    0.03953    0.03178 =
         0.02297   -0.00168    0.00283   -0.00686
AFIX  43
H3    2    0.745264    0.396258   -0.056848    11.00000   -1.20000
AFIX   0
C4    1    0.802413    0.627717   -0.036889    11.00000    0.02360    0.03069 =
         0.02108    0.00153   -0.00010   -0.00318
C5    1    0.809592    0.719698   -0.006207    11.00000    0.02524    0.02833 =
         0.02451    0.00196    0.00107   -0.00197
C6    1    0.764629    0.637744    0.022674    11.00000    0.02784    0.03111 =
         0.02150    0.00136    0.00254   -0.00201
C7    1    0.808310    0.891167    0.051282    11.00000    0.04346    0.03204 =
         0.02561   -0.00359    0.00517   -0.00721
AFIX  43
H7    2    0.805869    0.959531    0.070784    11.00000   -1.20000
AFIX   0
C8    1    0.861123    0.967788    0.023345    11.00000    0.03603    0.02967 =
         0.02866   -0.00230    0.00220   -0.00711
AFIX  43
H8    2    0.898002    1.082317    0.025076    11.00000   -1.20000
AFIX   0
C9    1    0.677829    0.367047    0.051890    11.00000    0.03405    0.02507 =
         0.02288    0.00022    0.00470   -0.00117
C10   1    0.753777    0.367730    0.080543    11.00000    0.03123    0.02884 =
         0.02584   -0.00083    0.00231   -0.00659
AFIX  43
H10   2    0.830115    0.434430    0.081254    11.00000   -1.20000
AFIX   0
C11   1    0.719481    0.272806    0.107864    11.00000    0.03750    0.02729 =
         0.02219   -0.00042   -0.00065   -0.00209
AFIX  43
H11   2    0.773897    0.271928    0.126815    11.00000   -1.20000
AFIX   0
C12   1    0.606252    0.178634    0.107910    11.00000    0.03886    0.02386 =
         0.02314    0.00056    0.00345   -0.00606
C13   1    0.528866    0.179557    0.079824    11.00000    0.03505    0.03145 =
         0.02766    0.00093    0.00429   -0.00979
AFIX  43
H13   2    0.450693    0.117172    0.079557    11.00000   -1.20000
AFIX   0
C14   1    0.564889    0.270886    0.052168    11.00000    0.03490    0.03084 =
         0.02362   -0.00015    0.00026   -0.00567
AFIX  43
H14   2    0.511642    0.267998    0.033008    11.00000   -1.20000
AFIX   0
C15   1    0.597848    0.155934    0.168055    11.00000    0.03864    0.02778 =
         0.02491    0.00137    0.00467   -0.00452
C16   1    0.577739    0.333984    0.173844    11.00000    0.04019    0.02701 =
         0.03089    0.00303    0.00675   -0.00326
AFIX  43
H16   2    0.550345    0.409398    0.156408    11.00000   -1.20000
AFIX   0
C17   1    0.597492    0.402593    0.205051    11.00000    0.05019    0.03107 =
         0.03867   -0.00713    0.01646   -0.00660
AFIX  43
H17   2    0.585324    0.525516    0.208817    11.00000   -1.20000
AFIX   0
C18   1    0.634639    0.293799    0.230637    11.00000    0.04506    0.04900 =
         0.02666   -0.00562    0.00821   -0.01309
AFIX  43
H18   2    0.644981    0.340413    0.252158    11.00000   -1.20000
AFIX   0
C19   1    0.656680    0.117091    0.224822    11.00000    0.04163    0.04731 =
         0.02483    0.00494    0.00016   -0.00202
AFIX  43
H19   2    0.683257    0.042063    0.242394    11.00000   -1.20000
AFIX   0
C20   1    0.640473    0.047553    0.193572    11.00000    0.04664    0.02895 =
         0.02883    0.00261    0.00620    0.00438
AFIX  43
H20   2    0.658438   -0.073748    0.189616    11.00000   -1.20000
AFIX   0
C21   1    0.502702   -0.077455    0.133457    11.00000    0.03428    0.02479 =
         0.02591    0.00584    0.00129   -0.00148
C22   1    0.409229   -0.119651    0.155568    11.00000    0.03703    0.03010 =
         0.03342    0.00563    0.00751    0.00421
AFIX  43
H22   2    0.390594   -0.039449    0.172691    11.00000   -1.20000
AFIX   0
C23   1    0.343340   -0.277964    0.152706    11.00000    0.03165    0.03716 =
         0.04734    0.01754    0.00536   -0.00117
AFIX  43
H23   2    0.280559   -0.306346    0.168048    11.00000   -1.20000
AFIX   0
C24   1    0.368413   -0.394629    0.127692    11.00000    0.03785    0.02956 =
         0.04902    0.01068   -0.01173   -0.00938
AFIX  43
H24   2    0.322541   -0.502507    0.125622    11.00000   -1.20000
AFIX   0
C25   1    0.461113   -0.353006    0.105618    11.00000    0.04373    0.02784 =
         0.03484    0.00120   -0.00479   -0.00541
AFIX  43
H25   2    0.478631   -0.432761    0.088338    11.00000   -1.20000
AFIX   0
C26   1    0.527894   -0.197174    0.108544    11.00000    0.03014    0.03116 =
         0.02960    0.00134    0.00186   -0.00121
AFIX  43
H26   2    0.591887   -0.170908    0.093412    11.00000   -1.20000
AFIX   0
C27   1    0.843352    0.707665   -0.068166    11.00000    0.03024    0.03058 =
         0.01948    0.00309    0.00024   -0.00271
C28   1    0.897408    0.600912   -0.091916    11.00000    0.02974    0.02492 =
         0.02770    0.00263    0.00156   -0.00206
AFIX  43
H28   2    0.914720    0.480176   -0.086989    11.00000   -1.20000
AFIX   0
C29   1    0.926456    0.666349   -0.122461    11.00000    0.03434    0.02916 =
         0.02267   -0.00107    0.00455   -0.00285
AFIX  43
H29   2    0.963024    0.590412   -0.138142    11.00000   -1.20000
AFIX   0
C30   1    0.902454    0.842129   -0.130285    11.00000    0.03749    0.03108 =
         0.01927    0.00251    0.00074   -0.00594
C31   1    0.851400    0.952101   -0.106705    11.00000    0.04654    0.02823 =
         0.02686    0.00377    0.00204   -0.00049
AFIX  43
H31   2    0.836206    1.073454   -0.111563    11.00000   -1.20000
AFIX   0
C32   1    0.822643    0.885642   -0.076216    11.00000    0.04041    0.03049 =
         0.02365   -0.00160    0.00164   -0.00054
AFIX  43
H32   2    0.788058    0.962658   -0.060402    11.00000   -1.20000
AFIX   0
C33   1    0.895084    0.812094   -0.190227    11.00000    0.04131    0.02470 =
         0.02118    0.00214    0.00020   -0.00365
C34   1    0.781176    0.718979   -0.191898    11.00000    0.03490    0.02940 =
         0.02864    0.00269    0.00470   -0.00322
AFIX  43
H34   2    0.726536    0.721616   -0.173837    11.00000   -1.20000
AFIX   0
C35   1    0.746651    0.622362   -0.219677    11.00000    0.03658    0.03305 =
         0.03401   -0.00041   -0.00606   -0.00393
AFIX  43
H35   2    0.669553    0.557393   -0.220376    11.00000   -1.20000
AFIX   0
C36   1    0.824458    0.620631   -0.246344    11.00000    0.05397    0.02999 =
         0.02505   -0.00156   -0.00629    0.00214
AFIX  43
H36   2    0.800960    0.554744   -0.265391    11.00000   -1.20000
AFIX   0
C37   1    0.936143    0.714939   -0.245123    11.00000    0.04996    0.02574 =
         0.02377    0.00119    0.00737    0.00116
AFIX  43
H37   2    0.988724    0.715531   -0.263600    11.00000   -1.20000
AFIX   0
C38   1    0.972779    0.808905   -0.217310    11.00000    0.04238    0.02830 =
         0.02582    0.00285    0.00413   -0.00490
AFIX  43
H38   2    1.050937    0.871352   -0.216645    11.00000   -1.20000
AFIX   0
C39   1    0.996637    1.072188   -0.164379    11.00000    0.03115    0.02652 =
         0.02288   -0.00105    0.00324   -0.00124
C40   1    0.967417    1.190257   -0.189661    11.00000    0.03580    0.02904 =
         0.02436    0.00022    0.00080    0.00080
AFIX  43
H40   2    0.901552    1.163166   -0.205215    11.00000   -1.20000
AFIX   0
C41   1    1.034138    1.346804   -0.192146    11.00000    0.04843    0.02641 =
         0.02760   -0.00141    0.00828   -0.00219
AFIX  43
H41   2    1.014427    1.425952   -0.209651    11.00000   -1.20000
AFIX   0
C42   1    1.129084    1.389945   -0.169555    11.00000    0.04275    0.02584 =
         0.04740   -0.00956    0.01632   -0.00703
AFIX  43
H42   2    1.174605    1.497789   -0.171516    11.00000   -1.20000
AFIX   0
C43   1    1.157253    1.274761   -0.144069    11.00000    0.03571    0.03464 =
         0.05037   -0.01366   -0.00478   -0.00062
AFIX  43
H43   2    1.221373    1.304300   -0.128186    11.00000   -1.20000
AFIX   0
C44   1    1.092228    1.116614   -0.141662    11.00000    0.03967    0.03271 =
         0.03065   -0.00074   -0.00948    0.00439
AFIX  43
H44   2    1.113072    1.037231   -0.124274    11.00000   -1.20000
AFIX   0
HKLF 4
 
REM  ishi-i1601a
REM R1 =  0.0564 for    4283 Fo > 4sig(Fo)  and  0.0880 for all    5856 data
REM    433 parameters refined using      0 restraints
 
END  
     
WGHT      0.0239      1.7276 

REM Instructions for potential hydrogen bonds
EQIV $1 x, y-1, z
HTAB C26 N1_$1

REM Highest difference peak  0.227,  deepest hole -0.214,  1-sigma level  0.050
Q1    1   0.9155  0.8720 -0.2046  11.00000  0.05    0.23
Q2    1   0.5592  0.2377  0.1737  11.00000  0.05    0.22
Q3    1   0.9183  0.8559 -0.1470  11.00000  0.05    0.21
Q4    1   0.9164  0.8634 -0.1753  11.00000  0.05    0.21
Q5    1   1.1373  1.1752 -0.1530  11.00000  0.05    0.21
Q6    1   0.5774  0.1570  0.1220  11.00000  0.05    0.20
Q7    1   0.6166  0.3456  0.0515  11.00000  0.05    0.20
Q8    1   0.7560  0.4184  0.0091  11.00000  0.05    0.19
Q9    1   0.6508  0.2538  0.1154  11.00000  0.05    0.19
Q10   1   0.6912  0.4053  0.0399  11.00000  0.05    0.19
Q11   1   0.8719  0.7891 -0.0701  11.00000  0.05    0.19
Q12   1   0.7720  0.6994 -0.0210  11.00000  0.05    0.19
Q13   1   0.7930  0.6765 -0.0538  11.00000  0.05    0.19
Q14   1   0.6477  0.2477  0.0498  11.00000  0.05    0.19
Q15   1   0.8575  0.7338 -0.1319  11.00000  0.05    0.19
Q16   1   0.6316  0.2579  0.1652  11.00000  0.05    0.19
Q17   1   0.8129  0.6856  0.0703  11.00000  0.05    0.19
Q18   1   0.8509  0.7142 -0.1890  11.00000  0.05    0.18
Q19   1   0.6027  0.2653  0.2779  11.00000  0.05    0.18
Q20   1   0.7861  0.7823 -0.0759  11.00000  0.05    0.18
Q21   1   0.9311  0.8010 -0.2310  11.00000  0.05    0.17
;

loop_
_symmetry_equiv_pos_site_id
_space_group_symop_operation_xyz
1 +X,+Y,+Z
2 1/2-X,1/2+Y,1/2-Z
3 -X,-Y,-Z
4 1/2+X,1/2-Y,1/2+Z

loop_
_atom_site_label
_atom_site_type_symbol
_atom_site_fract_x
_atom_site_fract_y
_atom_site_fract_z
_atom_site_U_iso_or_equiv
_atom_site_adp_type
_atom_site_occupancy
_atom_site_site_symmetry_multiplicity
_atom_site_calc_flag
_atom_site_refinement_flags
N1 N 0.76251(18) 0.7303(2) 0.05160(4) 0.0326(5) Uani 1 4 d .
N2 N 0.86094(17) 0.8859(2) -0.00498(4) 0.0313(5) Uani 1 4 d .
N3 N 0.57221(18) 0.0828(2) 0.13631(4) 0.0339(5) Uani 1 4 d .
N4 N 0.93051(19) 0.9101(2) -0.16177(4) 0.0345(5) Uani 1 4 d .
C1 C 0.7182(2) 0.4604(3) 0.02193(5) 0.0282(5) Uani 1 4 d .
C2 C 0.7125(2) 0.3765(3) -0.00809(5) 0.0315(6) Uani 1 4 d .
C3 C 0.7527(2) 0.4592(3) -0.03673(5) 0.0314(6) Uani 1 4 d .
C4 C 0.8024(2) 0.6277(3) -0.03689(5) 0.0251(5) Uani 1 4 d .
C5 C 0.8096(2) 0.7197(3) -0.00621(5) 0.0260(5) Uani 1 4 d .
C6 C 0.7646(2) 0.6377(3) 0.02267(5) 0.0268(5) Uani 1 4 d .
C7 C 0.8083(2) 0.8912(3) 0.05128(5) 0.0336(6) Uani 1 4 d .
C8 C 0.8611(2) 0.9678(3) 0.02335(5) 0.0314(6) Uani 1 4 d .
C9 C 0.6778(2) 0.3670(3) 0.05189(5) 0.0273(5) Uani 1 4 d .
C10 C 0.7538(2) 0.3677(3) 0.08054(5) 0.0286(5) Uani 1 4 d .
C11 C 0.7195(2) 0.2728(3) 0.10786(5) 0.0290(5) Uani 1 4 d .
C12 C 0.6062(2) 0.1786(3) 0.10791(5) 0.0286(5) Uani 1 4 d .
C13 C 0.5289(2) 0.1796(3) 0.07982(5) 0.0313(5) Uani 1 4 d .
C14 C 0.5649(2) 0.2709(3) 0.05217(5) 0.0298(5) Uani 1 4 d .
C15 C 0.5978(2) 0.1559(3) 0.16805(5) 0.0304(5) Uani 1 4 d .
C16 C 0.5777(2) 0.3340(3) 0.17384(5) 0.0326(6) Uani 1 4 d .
C17 C 0.5975(2) 0.4026(3) 0.20505(5) 0.0397(6) Uani 1 4 d .
C18 C 0.6346(2) 0.2938(3) 0.23064(6) 0.0401(6) Uani 1 4 d .
C19 C 0.6567(2) 0.1171(3) 0.22482(5) 0.0379(6) Uani 1 4 d .
C20 C 0.6405(2) 0.0476(3) 0.19357(5) 0.0347(6) Uani 1 4 d .
C21 C 0.5027(2) -0.0775(3) 0.13346(5) 0.0283(5) Uani 1 4 d .
C22 C 0.4092(2) -0.1197(3) 0.15557(5) 0.0334(6) Uani 1 4 d .
C23 C 0.3433(2) -0.2780(3) 0.15271(6) 0.0386(6) Uani 1 4 d .
C24 C 0.3684(2) -0.3946(3) 0.12769(6) 0.0391(6) Uani 1 4 d .
C25 C 0.4611(2) -0.3530(3) 0.10562(5) 0.0356(6) Uani 1 4 d .
C26 C 0.5279(2) -0.1972(3) 0.10854(5) 0.0303(5) Uani 1 4 d .
C27 C 0.8434(2) 0.7077(3) -0.06817(5) 0.0268(5) Uani 1 4 d .
C28 C 0.8974(2) 0.6009(3) -0.09192(5) 0.0274(5) Uani 1 4 d .
C29 C 0.9265(2) 0.6664(3) -0.12246(5) 0.0286(5) Uani 1 4 d .
C30 C 0.9024(2) 0.8421(3) -0.13028(5) 0.0293(5) Uani 1 4 d .
C31 C 0.8514(2) 0.9521(3) -0.10670(5) 0.0339(6) Uani 1 4 d .
C32 C 0.8226(2) 0.8856(3) -0.07622(5) 0.0315(5) Uani 1 4 d .
C33 C 0.8951(2) 0.8121(3) -0.19023(5) 0.0291(5) Uani 1 4 d .
C34 C 0.7812(2) 0.7190(3) -0.19190(5) 0.0309(5) Uani 1 4 d .
C35 C 0.7467(2) 0.6224(3) -0.21968(5) 0.0347(6) Uani 1 4 d .
C36 C 0.8245(2) 0.6206(3) -0.24634(5) 0.0365(6) Uani 1 4 d .
C37 C 0.9361(2) 0.7149(3) -0.24512(5) 0.0330(6) Uani 1 4 d .
C38 C 0.9728(2) 0.8089(3) -0.21731(5) 0.0321(6) Uani 1 4 d .
C39 C 0.9966(2) 1.0722(3) -0.16438(5) 0.0268(5) Uani 1 4 d .
C40 C 0.9674(2) 1.1903(3) -0.18966(5) 0.0297(5) Uani 1 4 d .
C41 C 1.0341(2) 1.3468(3) -0.19215(5) 0.0340(6) Uani 1 4 d .
C42 C 1.1291(2) 1.3900(3) -0.16955(6) 0.0384(6) Uani 1 4 d .
C43 C 1.1572(2) 1.2748(3) -0.14407(6) 0.0404(6) Uani 1 4 d .
C44 C 1.0922(2) 1.1166(3) -0.14166(5) 0.0346(6) Uani 1 4 d .
H2 H 0.68029 0.2591 -0.0094 0.0378 Uiso 1 4 calc R
H3 H 0.74526 0.39626 -0.05685 0.0377 Uiso 1 4 calc R
H7 H 0.80587 0.95953 0.07078 0.0403 Uiso 1 4 calc R
H8 H 0.898 1.08232 0.02508 0.0377 Uiso 1 4 calc R
H10 H 0.83011 0.43443 0.08125 0.0343 Uiso 1 4 calc R
H11 H 0.7739 0.27193 0.12681 0.0348 Uiso 1 4 calc R
H13 H 0.45069 0.11717 0.07956 0.0376 Uiso 1 4 calc R
H14 H 0.51164 0.268 0.03301 0.0358 Uiso 1 4 calc R
H16 H 0.55034 0.4094 0.15641 0.0391 Uiso 1 4 calc R
H17 H 0.58532 0.52552 0.20882 0.0476 Uiso 1 4 calc R
H18 H 0.64498 0.34041 0.25216 0.0481 Uiso 1 4 calc R
H19 H 0.68326 0.04206 0.24239 0.0455 Uiso 1 4 calc R
H20 H 0.65844 -0.07375 0.18962 0.0416 Uiso 1 4 calc R
H22 H 0.39059 -0.03945 0.17269 0.0401 Uiso 1 4 calc R
H23 H 0.28056 -0.30635 0.16805 0.0464 Uiso 1 4 calc R
H24 H 0.32254 -0.50251 0.12562 0.0469 Uiso 1 4 calc R
H25 H 0.47863 -0.43276 0.08834 0.0427 Uiso 1 4 calc R
H26 H 0.59189 -0.17091 0.09341 0.0363 Uiso 1 4 calc R
H28 H 0.91472 0.48018 -0.08699 0.0329 Uiso 1 4 calc R
H29 H 0.96302 0.59041 -0.13814 0.0344 Uiso 1 4 calc R
H31 H 0.83621 1.07345 -0.11156 0.0406 Uiso 1 4 calc R
H32 H 0.78806 0.96266 -0.0604 0.0378 Uiso 1 4 calc R
H34 H 0.72654 0.72162 -0.17384 0.0371 Uiso 1 4 calc R
H35 H 0.66955 0.55739 -0.22038 0.0416 Uiso 1 4 calc R
H36 H 0.80096 0.55474 -0.26539 0.0438 Uiso 1 4 calc R
H37 H 0.98872 0.71553 -0.2636 0.0396 Uiso 1 4 calc R
H38 H 1.05094 0.87135 -0.21664 0.0385 Uiso 1 4 calc R
H40 H 0.90155 1.16317 -0.20521 0.0357 Uiso 1 4 calc R
H41 H 1.01443 1.42595 -0.20965 0.0408 Uiso 1 4 calc R
H42 H 1.1746 1.49779 -0.17152 0.0460 Uiso 1 4 calc R
H43 H 1.22137 1.3043 -0.12819 0.0484 Uiso 1 4 calc R
H44 H 1.11307 1.03723 -0.12427 0.0415 Uiso 1 4 calc R

loop_
_atom_site_aniso_label
_atom_site_aniso_U_11
_atom_site_aniso_U_22
_atom_site_aniso_U_33
_atom_site_aniso_U_12
_atom_site_aniso_U_13
_atom_site_aniso_U_23
N1 0.0442(13) 0.0300(11) 0.0236(10) -0.0044(9) 0.0030(9) 0.0003(8)
N2 0.0362(12) 0.0308(11) 0.0270(10) -0.0077(9) 0.0039(9) 0.0004(8)
N3 0.0522(14) 0.0280(11) 0.0218(10) -0.0143(10) 0.0057(9) 0.0024(8)
N4 0.0552(14) 0.0294(11) 0.0191(9) -0.0153(10) 0.0027(9) 0.0007(8)
C1 0.0305(14) 0.0294(13) 0.0247(12) -0.0038(11) 0.0026(10) 0.0040(10)
C2 0.0406(16) 0.0283(13) 0.0256(12) -0.0070(11) 0.0014(10) 0.0020(10)
C3 0.0395(15) 0.0318(13) 0.0230(12) -0.0069(11) 0.0028(10) -0.0017(10)
C4 0.0236(13) 0.0307(13) 0.0211(11) -0.0032(10) -0.0001(9) 0.0015(9)
C5 0.0252(14) 0.0283(13) 0.0245(11) -0.0020(10) 0.0011(9) 0.0020(10)
C6 0.0278(14) 0.0311(13) 0.0215(11) -0.0020(10) 0.0025(9) 0.0014(10)
C7 0.0435(16) 0.0320(14) 0.0256(12) -0.0072(12) 0.0052(11) -0.0036(10)
C8 0.0360(15) 0.0297(13) 0.0287(12) -0.0071(11) 0.0022(11) -0.0023(10)
C9 0.0340(15) 0.0251(12) 0.0229(11) -0.0012(10) 0.0047(10) 0.0002(9)
C10 0.0312(14) 0.0288(13) 0.0258(12) -0.0066(10) 0.0023(10) -0.0008(10)
C11 0.0375(15) 0.0273(13) 0.0222(12) -0.0021(11) -0.0006(10) -0.0004(9)
C12 0.0389(15) 0.0239(12) 0.0231(11) -0.0061(11) 0.0034(10) 0.0006(9)
C13 0.0350(15) 0.0314(13) 0.0277(12) -0.0098(11) 0.0043(10) 0.0009(10)
C14 0.0349(15) 0.0308(13) 0.0236(12) -0.0057(11) 0.0003(10) -0.0001(10)
C15 0.0386(15) 0.0278(13) 0.0249(12) -0.0045(11) 0.0047(10) 0.0014(10)
C16 0.0402(16) 0.0270(13) 0.0309(13) -0.0033(11) 0.0067(11) 0.0030(10)
C17 0.0502(17) 0.0311(14) 0.0387(14) -0.0066(12) 0.0165(12) -0.0071(11)
C18 0.0451(17) 0.0490(16) 0.0267(13) -0.0131(13) 0.0082(11) -0.0056(12)
C19 0.0416(16) 0.0473(16) 0.0248(12) -0.0020(13) 0.0002(11) 0.0049(11)
C20 0.0466(16) 0.0290(13) 0.0288(12) 0.0044(12) 0.0062(11) 0.0026(10)
C21 0.0343(15) 0.0248(12) 0.0259(12) -0.0015(10) 0.0013(10) 0.0058(10)
C22 0.0370(15) 0.0301(13) 0.0334(13) 0.0042(11) 0.0075(11) 0.0056(10)
C23 0.0316(16) 0.0372(15) 0.0473(15) -0.0012(12) 0.0054(12) 0.0175(12)
C24 0.0379(16) 0.0296(14) 0.0490(15) -0.0094(12) -0.0117(12) 0.0107(12)
C25 0.0437(17) 0.0278(14) 0.0348(13) -0.0054(12) -0.0048(11) 0.0012(10)
C26 0.0301(14) 0.0312(13) 0.0296(12) -0.0012(11) 0.0019(10) 0.0013(10)
C27 0.0302(14) 0.0306(13) 0.0195(11) -0.0027(10) 0.0002(10) 0.0031(9)
C28 0.0297(14) 0.0249(12) 0.0277(12) -0.0021(10) 0.0016(10) 0.0026(10)
C29 0.0343(14) 0.0292(13) 0.0227(11) -0.0029(11) 0.0046(10) -0.0011(10)
C30 0.0375(15) 0.0311(13) 0.0193(11) -0.0059(11) 0.0007(10) 0.0025(9)
C31 0.0465(16) 0.0282(13) 0.0269(12) -0.0005(12) 0.0020(11) 0.0038(10)
C32 0.0404(15) 0.0305(13) 0.0237(12) -0.0005(11) 0.0016(10) -0.0016(10)
C33 0.0413(16) 0.0247(12) 0.0212(11) -0.0037(11) 0.0002(10) 0.0021(9)
C34 0.0349(15) 0.0294(13) 0.0286(12) -0.0032(11) 0.0047(10) 0.0027(10)
C35 0.0366(15) 0.0331(14) 0.0340(13) -0.0039(11) -0.0061(11) -0.0004(11)
C36 0.0540(18) 0.0300(14) 0.0250(12) 0.0021(12) -0.0063(11) -0.0016(10)
C37 0.0500(17) 0.0257(13) 0.0238(12) 0.0012(12) 0.0074(11) 0.0012(10)
C38 0.0424(16) 0.0283(13) 0.0258(12) -0.0049(11) 0.0041(11) 0.0029(10)
C39 0.0312(14) 0.0265(12) 0.0229(11) -0.0012(10) 0.0032(10) -0.0010(10)
C40 0.0358(15) 0.0290(13) 0.0244(12) 0.0008(11) 0.0008(10) 0.0002(10)
C41 0.0484(17) 0.0264(13) 0.0276(12) -0.0022(12) 0.0083(11) -0.0014(10)
C42 0.0428(17) 0.0258(13) 0.0474(15) -0.0070(12) 0.0163(13) -0.0096(11)
C43 0.0357(16) 0.0346(15) 0.0504(16) -0.0006(12) -0.0048(12) -0.0137(12)
C44 0.0397(16) 0.0327(14) 0.0307(13) 0.0044(12) -0.0095(11) -0.0007(11)

loop_
_atom_type_symbol
_atom_type_description
_atom_type_scat_dispersion_real
_atom_type_scat_dispersion_imag
_atom_type_scat_source
C C 0.0181 0.0091
;
International Tables for Crystallography
(Vol. C, Tables 4.2.6.8 and 6.1.1.4)
;
H H 0.0000 0.0000
;
International Tables for Crystallography
(Vol. C, Table 6.1.1.4)
;
N N 0.0311 0.0180
;
International Tables for Crystallography
(Vol. C, Tables 4.2.6.8 and 6.1.1.4)
;

loop_
_geom_angle_atom_site_label_1
_geom_angle_atom_site_label_2
_geom_angle_atom_site_label_3
_geom_angle
_geom_angle_publ_flag
C6 N1 C7 116.65(18) yes
C5 N2 C8 117.08(18) yes
C12 N3 C15 119.90(18) yes
C12 N3 C21 120.64(17) yes
C15 N3 C21 119.21(17) yes
C30 N4 C33 119.68(18) yes
C30 N4 C39 119.75(17) yes
C33 N4 C39 120.54(17) yes
C2 C1 C6 117.12(19) yes
C2 C1 C9 120.6(2) yes
C6 C1 C9 122.33(18) yes
C1 C2 C3 122.0(2) yes
C2 C3 C4 122.70(19) yes
C3 C4 C5 117.01(19) yes
C3 C4 C27 119.96(19) yes
C5 C4 C27 123.02(19) yes
N2 C5 C4 119.18(18) yes
N2 C5 C6 120.62(18) yes
C4 C5 C6 120.19(19) yes
N1 C6 C1 118.80(18) yes
N1 C6 C5 120.34(19) yes
C1 C6 C5 120.85(19) yes
N1 C7 C8 123.02(19) yes
N2 C8 C7 122.0(2) yes
C1 C9 C10 121.06(19) yes
C1 C9 C14 121.30(19) yes
C10 C9 C14 117.61(19) yes
C9 C10 C11 121.0(2) yes
C10 C11 C12 120.8(2) yes
N3 C12 C11 119.95(19) yes
N3 C12 C13 121.3(2) yes
C11 C12 C13 118.74(19) yes
C12 C13 C14 120.4(2) yes
C9 C14 C13 121.4(2) yes
N3 C15 C16 120.36(19) yes
N3 C15 C20 120.13(19) yes
C16 C15 C20 119.49(19) yes
C15 C16 C17 120.1(2) yes
C16 C17 C18 120.4(2) yes
C17 C18 C19 119.5(2) yes
C18 C19 C20 120.6(2) yes
C15 C20 C19 119.7(2) yes
N3 C21 C22 121.08(19) yes
N3 C21 C26 120.27(19) yes
C22 C21 C26 118.6(2) yes
C21 C22 C23 120.4(2) yes
C22 C23 C24 120.4(2) yes
C23 C24 C25 119.4(2) yes
C24 C25 C26 120.5(2) yes
C21 C26 C25 120.7(2) yes
C4 C27 C28 119.82(19) yes
C4 C27 C32 122.94(19) yes
C28 C27 C32 117.10(19) yes
C27 C28 C29 121.7(2) yes
C28 C29 C30 120.3(2) yes
N4 C30 C29 120.75(19) yes
N4 C30 C31 120.34(19) yes
C29 C30 C31 118.90(19) yes
C30 C31 C32 120.4(2) yes
C27 C32 C31 121.5(2) yes
N4 C33 C34 120.63(19) yes
N4 C33 C38 120.7(2) yes
C34 C33 C38 118.63(19) yes
C33 C34 C35 120.7(2) yes
C34 C35 C36 120.0(2) yes
C35 C36 C37 119.6(2) yes
C36 C37 C38 120.8(2) yes
C33 C38 C37 120.1(2) yes
N4 C39 C40 120.73(19) yes
N4 C39 C44 120.54(19) yes
C40 C39 C44 118.7(2) yes
C39 C40 C41 120.0(2) yes
C40 C41 C42 120.9(2) yes
C41 C42 C43 119.4(2) yes
C42 C43 C44 120.1(2) yes
C39 C44 C43 120.8(2) yes
C1 C2 H2 118.969 no
C3 C2 H2 118.993 no
C2 C3 H3 118.657 no
C4 C3 H3 118.646 no
N1 C7 H7 118.489 no
C8 C7 H7 118.489 no
N2 C8 H8 118.981 no
C7 C8 H8 118.994 no
C9 C10 H10 119.483 no
C11 C10 H10 119.485 no
C10 C11 H11 119.614 no
C12 C11 H11 119.613 no
C12 C13 H13 119.756 no
C14 C13 H13 119.796 no
C9 C14 H14 119.320 no
C13 C14 H14 119.317 no
C15 C16 H16 119.973 no
C17 C16 H16 119.953 no
C16 C17 H17 119.787 no
C18 C17 H17 119.766 no
C17 C18 H18 120.231 no
C19 C18 H18 120.234 no
C18 C19 H19 119.686 no
C20 C19 H19 119.688 no
C15 C20 H20 120.145 no
C19 C20 H20 120.115 no
C21 C22 H22 119.817 no
C23 C22 H22 119.813 no
C22 C23 H23 119.818 no
C24 C23 H23 119.805 no
C23 C24 H24 120.287 no
C25 C24 H24 120.289 no
C24 C25 H25 119.750 no
C26 C25 H25 119.739 no
C21 C26 H26 119.663 no
C25 C26 H26 119.667 no
C27 C28 H28 119.124 no
C29 C28 H28 119.140 no
C28 C29 H29 119.821 no
C30 C29 H29 119.836 no
C30 C31 H31 119.802 no
C32 C31 H31 119.819 no
C27 C32 H32 119.242 no
C31 C32 H32 119.253 no
C33 C34 H34 119.652 no
C35 C34 H34 119.652 no
C34 C35 H35 119.982 no
C36 C35 H35 119.986 no
C35 C36 H36 120.178 no
C37 C36 H36 120.182 no
C36 C37 H37 119.577 no
C38 C37 H37 119.581 no
C33 C38 H38 119.922 no
C37 C38 H38 119.942 no
C39 C40 H40 119.982 no
C41 C40 H40 119.988 no
C40 C41 H41 119.533 no
C42 C41 H41 119.523 no
C41 C42 H42 120.292 no
C43 C42 H42 120.336 no
C42 C43 H43 119.961 no
C44 C43 H43 119.967 no
C39 C44 H44 119.582 no
C43 C44 H44 119.582 no

loop_
_geom_bond_atom_site_label_1
_geom_bond_atom_site_label_2
_geom_bond_distance
_geom_bond_publ_flag
N1 C6 1.373(3) yes
N1 C7 1.307(3) yes
N2 C5 1.367(3) yes
N2 C8 1.312(3) yes
N3 C12 1.422(3) yes
N3 C15 1.427(3) yes
N3 C21 1.418(3) yes
N4 C30 1.424(3) yes
N4 C33 1.419(3) yes
N4 C39 1.414(3) yes
C1 C2 1.380(3) yes
C1 C6 1.426(3) yes
C1 C9 1.485(3) yes
C2 C3 1.403(3) yes
C3 C4 1.377(3) yes
C4 C5 1.433(3) yes
C4 C27 1.489(3) yes
C5 C6 1.426(3) yes
C7 C8 1.409(3) yes
C9 C10 1.399(3) yes
C9 C14 1.396(3) yes
C10 C11 1.383(3) yes
C11 C12 1.391(3) yes
C12 C13 1.388(3) yes
C13 C14 1.386(3) yes
C15 C16 1.382(3) yes
C15 C20 1.389(3) yes
C16 C17 1.386(3) yes
C17 C18 1.377(3) yes
C18 C19 1.376(4) yes
C19 C20 1.386(3) yes
C21 C22 1.394(3) yes
C21 C26 1.393(3) yes
C22 C23 1.386(3) yes
C23 C24 1.381(3) yes
C24 C25 1.386(3) yes
C25 C26 1.375(3) yes
C27 C28 1.396(3) yes
C27 C32 1.399(3) yes
C28 C29 1.384(3) yes
C29 C30 1.387(3) yes
C30 C31 1.392(3) yes
C31 C32 1.384(3) yes
C33 C34 1.393(3) yes
C33 C38 1.397(3) yes
C34 C35 1.388(3) yes
C35 C36 1.383(3) yes
C36 C37 1.377(3) yes
C37 C38 1.384(3) yes
C39 C40 1.392(3) yes
C39 C44 1.391(3) yes
C40 C41 1.381(3) yes
C41 C42 1.381(3) yes
C42 C43 1.382(3) yes
C43 C44 1.382(3) yes
C2 H2 0.950 no
C3 H3 0.950 no
C7 H7 0.950 no
C8 H8 0.950 no
C10 H10 0.950 no
C11 H11 0.950 no
C13 H13 0.950 no
C14 H14 0.950 no
C16 H16 0.950 no
C17 H17 0.950 no
C18 H18 0.950 no
C19 H19 0.950 no
C20 H20 0.950 no
C22 H22 0.950 no
C23 H23 0.950 no
C24 H24 0.950 no
C25 H25 0.950 no
C26 H26 0.950 no
C28 H28 0.950 no
C29 H29 0.950 no
C31 H31 0.950 no
C32 H32 0.950 no
C34 H34 0.950 no
C35 H35 0.950 no
C36 H36 0.950 no
C37 H37 0.950 no
C38 H38 0.950 no
C40 H40 0.950 no
C41 H41 0.950 no
C42 H42 0.950 no
C43 H43 0.950 no
C44 H44 0.950 no

loop_
_geom_contact_atom_site_label_1
_geom_contact_atom_site_label_2
_geom_contact_distance
_geom_contact_publ_flag
_geom_contact_site_symmetry_2
N1 N2 2.818(2) no .
N1 C9 2.885(3) no .
N1 C10 2.984(3) no .
N2 C27 2.911(3) no .
N2 C32 2.925(3) no .
C1 C4 2.878(3) no .
C1 C7 3.585(3) no .
C2 C5 2.787(3) no .
C2 C14 3.057(3) no .
C3 C6 2.775(3) no .
C3 C28 2.961(3) no .
C4 C8 3.597(3) no .
C5 C7 2.681(3) no .
C5 C32 3.128(3) no .
C6 C8 2.692(3) no .
C6 C10 3.126(3) no .
C9 C12 2.816(3) no .
C10 C13 2.766(3) no .
C11 C14 2.760(3) no .
C11 C15 2.942(3) no .
C11 C16 3.155(3) no .
C12 C16 2.960(3) no .
C12 C26 2.956(3) no .
C13 C21 2.945(3) no .
C13 C26 3.077(3) no .
C15 C18 2.776(3) no .
C15 C22 2.914(3) no .
C16 C19 2.758(3) no .
C16 C21 3.594(3) no .
C17 C20 2.761(3) no .
C20 C21 2.970(3) no .
C20 C22 3.120(3) no .
C21 C24 2.789(3) no .
C22 C25 2.762(3) no .
C23 C26 2.762(3) no .
C27 C30 2.819(3) no .
C28 C31 2.759(3) no .
C29 C32 2.762(3) no .
C29 C33 2.988(3) no .
C29 C34 3.208(3) no .
C29 C39 3.598(3) no .
C30 C34 2.940(3) no .
C30 C44 2.929(3) no .
C31 C39 2.989(3) no .
C31 C44 3.203(3) no .
C33 C36 2.792(3) no .
C33 C40 2.955(3) no .
C34 C37 2.759(3) no .
C35 C38 2.771(3) no .
C38 C39 2.942(3) no .
C38 C40 3.094(3) no .
C39 C42 2.788(3) no .
C40 C43 2.769(3) no .
C41 C44 2.752(3) no .
N1 C26 3.491(3) no 1_565
N2 N2 3.418(3) no 3_775
N2 C8 3.244(3) no 3_775
C8 N2 3.244(3) no 3_775
C8 C8 3.579(3) no 3_775
C16 C24 3.519(3) no 1_565
C18 C41 3.520(3) no 4_465
C22 C31 3.581(3) no 3_665
C24 C16 3.519(3) no 1_545
C24 C28 3.491(3) no 3_655
C26 N1 3.491(3) no 1_545
C28 C24 3.491(3) no 3_655
C29 C42 3.588(3) no 1_545
C31 C22 3.581(3) no 3_665
C41 C18 3.520(3) no 4_564
C42 C29 3.588(3) no 1_565
N1 H8 3.2207 no .
N1 H10 2.6294 no .
N2 H7 3.2135 no .
N2 H32 2.4386 no .
N3 H11 2.6022 no .
N3 H13 2.6281 no .
N3 H16 2.6108 no .
N3 H20 2.6168 no .
N3 H22 2.6279 no .
N3 H26 2.6084 no .
N4 H29 2.6180 no .
N4 H31 2.6150 no .
N4 H34 2.6155 no .
N4 H38 2.6254 no .
N4 H40 2.6189 no .
N4 H44 2.6087 no .
C1 H3 3.2743 no .
C1 H10 2.6706 no .
C1 H14 2.6699 no .
C2 H14 2.8628 no .
C3 H28 2.7155 no .
C4 H2 3.2792 no .
C4 H28 2.6414 no .
C4 H32 2.7074 no .
C5 H3 3.2583 no .
C5 H8 3.1507 no .
C5 H32 2.8781 no .
C6 H2 3.2572 no .
C6 H7 3.1465 no .
C6 H10 2.9083 no .
C8 H32 3.4838 no .
C9 H2 2.6332 no .
C9 H11 3.2742 no .
C9 H13 3.2783 no .
C10 H14 3.2517 no .
C11 H13 3.2517 no .
C11 H16 2.8972 no .
C12 H10 3.2639 no .
C12 H14 3.2599 no .
C12 H16 2.7159 no .
C12 H26 2.7077 no .
C13 H11 3.2503 no .
C13 H16 3.5781 no .
C13 H26 2.7801 no .
C14 H2 2.8279 no .
C14 H10 3.2521 no .
C15 H11 2.6915 no .
C15 H17 3.2539 no .
C15 H19 3.2566 no .
C15 H22 2.6503 no .
C16 H11 2.9041 no .
C16 H18 3.2559 no .
C16 H20 3.2532 no .
C16 H22 3.4421 no .
C17 H19 3.2359 no .
C18 H16 3.2531 no .
C18 H20 3.2548 no .
C19 H17 3.2361 no .
C20 H11 3.5377 no .
C20 H16 3.2534 no .
C20 H18 3.2571 no .
C20 H22 2.8255 no .
C21 H13 2.6895 no .
C21 H20 2.7820 no .
C21 H23 3.2678 no .
C21 H25 3.2598 no .
C22 H20 2.9593 no .
C22 H24 3.2590 no .
C22 H26 3.2564 no .
C23 H25 3.2465 no .
C24 H22 3.2552 no .
C24 H26 3.2520 no .
C25 H23 3.2476 no .
C26 H13 2.7639 no .
C26 H22 3.2570 no .
C26 H24 3.2543 no .
C27 H3 2.6156 no .
C27 H29 3.2802 no .
C27 H31 3.2807 no .
C28 H3 2.6750 no .
C28 H32 3.2460 no .
C29 H31 3.2522 no .
C29 H34 2.9610 no .
C29 H44 3.4256 no .
C30 H28 3.2550 no .
C30 H32 3.2613 no .
C30 H34 2.6915 no .
C30 H44 2.6723 no .
C31 H29 3.2532 no .
C31 H34 3.4738 no .
C31 H44 2.9458 no .
C32 H28 3.2455 no .
C33 H29 2.7838 no .
C33 H35 3.2722 no .
C33 H37 3.2654 no .
C33 H40 2.7214 no .
C34 H29 3.0325 no .
C34 H36 3.2597 no .
C34 H38 3.2598 no .
C35 H37 3.2428 no .
C36 H34 3.2555 no .
C36 H38 3.2554 no .
C37 H35 3.2444 no .
C38 H34 3.2586 no .
C38 H36 3.2581 no .
C38 H40 2.8257 no .
C39 H31 2.7820 no .
C39 H38 2.6936 no .
C39 H41 3.2567 no .
C39 H43 3.2672 no .
C40 H38 2.8010 no .
C40 H42 3.2598 no .
C40 H44 3.2535 no .
C41 H43 3.2442 no .
C42 H40 3.2578 no .
C42 H44 3.2492 no .
C43 H41 3.2416 no .
C44 H31 3.0200 no .
C44 H38 3.5937 no .
C44 H40 3.2558 no .
C44 H42 3.2538 no .
H2 H3 2.3188 no .
H2 H14 2.5215 no .
H3 H28 2.2909 no .
H7 H8 2.3231 no .
H10 H11 2.3205 no .
H11 H16 2.8773 no .
H13 H14 2.3232 no .
H13 H26 2.6873 no .
H16 H17 2.3321 no .
H17 H18 2.3272 no .
H18 H19 2.3249 no .
H19 H20 2.3331 no .
H20 H22 2.9025 no .
H22 H23 2.3307 no .
H23 H24 2.3319 no .
H24 H25 2.3367 no .
H25 H26 2.3164 no .
H28 H29 2.3194 no .
H29 H34 3.0204 no .
H31 H32 2.3209 no .
H31 H44 2.9963 no .
H34 H35 2.3331 no .
H35 H36 2.3358 no .
H36 H37 2.3237 no .
H37 H38 2.3277 no .
H38 H40 2.7573 no .
H40 H41 2.3241 no .
H41 H42 2.3284 no .
H42 H43 2.3359 no .
H43 H44 2.3257 no .
N1 H26 2.6266 no 1_565
N1 H43 3.1383 no 3_775
N2 H2 3.4043 no 1_565
N2 H8 2.7079 no 3_775
N3 H44 3.4929 no 3_765
N4 H22 3.5432 no 3_665
C1 H8 3.4278 no 1_545
C2 H8 3.2319 no 1_545
C3 H14 3.4752 no 3_665
C3 H25 3.1840 no 3_655
C4 H14 3.4159 no 3_665
C5 H8 3.5354 no 3_775
C5 H14 3.5336 no 3_665
C7 H26 2.9384 no 1_565
C7 H43 3.4928 no 3_775
C7 H44 3.1175 no 3_775
C8 H2 3.1808 no 1_565
C8 H8 3.2896 no 3_775
C9 H7 3.4388 no 1_545
C9 H8 3.3725 no 1_545
C9 H25 3.0181 no 1_565
C10 H7 3.1577 no 1_545
C10 H8 3.5066 no 1_545
C10 H25 3.2959 no 1_565
C10 H43 3.1552 no 3_775
C11 H7 2.9666 no 1_545
C11 H25 3.4526 no 1_565
C11 H42 3.2917 no 3_775
C11 H43 3.3527 no 3_775
C11 H44 2.9970 no 3_765
C12 H7 3.1092 no 1_545
C12 H25 3.3161 no 1_565
C12 H44 3.4300 no 3_765
C13 H7 3.3929 no 1_545
C13 H25 2.9965 no 1_565
C13 H32 3.5803 no 3_665
C14 H7 3.5299 no 1_545
C14 H25 2.8455 no 1_565
C15 H34 3.5619 no 3_665
C15 H42 3.5503 no 3_775
C16 H24 3.5134 no 1_565
C16 H34 3.2397 no 3_665
C16 H35 3.3758 no 3_665
C16 H42 2.9108 no 3_775
C17 H19 3.2829 no 2_655
C17 H35 2.9217 no 3_665
C17 H37 3.3700 no 4_465
C17 H42 2.9028 no 3_775
C18 H19 2.8802 no 2_655
C18 H35 3.4162 no 3_665
C18 H38 3.4525 no 4_465
C18 H41 3.2393 no 4_465
C18 H42 3.5567 no 3_775
C19 H18 3.0845 no 2_645
C19 H37 3.1182 no 4_455
C19 H38 3.1159 no 3_765
C19 H41 3.1244 no 4_465
C20 H18 3.4912 no 2_645
C20 H37 3.1205 no 4_455
C20 H38 3.4195 no 3_765
C21 H43 3.3915 no 3_765
C22 H31 3.1287 no 3_665
C22 H34 3.4211 no 3_665
C22 H36 3.4908 no 4_455
C22 H37 3.4582 no 4_455
C23 H16 3.2171 no 1_545
C23 H31 2.9345 no 3_665
C23 H34 3.5419 no 3_655
C23 H35 3.4825 no 3_655
C23 H40 3.5160 no 3_665
C24 H3 3.0988 no 3_655
C24 H16 2.6682 no 1_545
C24 H28 3.4378 no 3_655
C24 H31 3.3007 no 3_665
C24 H34 3.2807 no 3_655
C25 H3 2.9260 no 3_655
C25 H16 2.8793 no 1_545
C25 H43 3.4695 no 3_765
C26 H7 3.5580 no 1_545
C26 H16 3.5598 no 1_545
C26 H43 2.8598 no 3_765
C27 H8 3.5749 no 3_775
C27 H13 3.3934 no 3_665
C27 H24 3.2750 no 3_655
C28 H10 2.9088 no 3_765
C28 H24 2.7654 no 3_655
C29 H10 3.1238 no 3_765
C29 H11 3.2077 no 3_765
C29 H24 2.9046 no 3_655
C29 H42 3.5790 no 1_545
C30 H11 3.5224 no 3_765
C30 H24 3.5041 no 3_655
C31 H13 3.4473 no 3_665
C32 H8 3.5709 no 3_775
C32 H13 2.8848 no 3_665
C33 H22 3.5614 no 3_665
C33 H36 3.2711 no 2_654
C33 H41 3.2824 no 1_545
C34 H22 3.1372 no 3_665
C34 H23 3.3339 no 3_655
C34 H24 3.3724 no 3_655
C34 H36 3.1826 no 2_654
C34 H41 3.4043 no 1_545
C35 H23 3.2025 no 3_655
C35 H36 3.3558 no 2_654
C35 H40 3.4155 no 2_644
C35 H41 3.2077 no 1_545
C36 H22 3.4547 no 4_554
C36 H35 3.5677 no 2_654
C36 H36 3.5722 no 2_654
C36 H40 3.0708 no 2_644
C36 H41 2.8720 no 1_545
C37 H17 3.1677 no 4_564
C37 H19 3.3031 no 4_554
C37 H35 3.1337 no 2_654
C37 H41 2.7331 no 1_545
C38 H17 3.5054 no 4_564
C38 H18 3.4646 no 4_564
C38 H35 3.4676 no 2_654
C38 H36 3.4890 no 2_654
C38 H41 2.9396 no 1_545
C39 H23 3.4184 no 3_665
C40 H18 3.0787 no 4_564
C40 H23 2.9221 no 3_665
C40 H36 3.4834 no 2_654
C41 H18 2.9492 no 4_564
C41 H19 3.2526 no 4_564
C41 H23 3.5064 no 3_665
C41 H29 2.9849 no 1_565
C42 H11 3.2411 no 3_775
C42 H17 3.5155 no 3_775
C42 H20 3.3929 no 3_765
C42 H29 2.6727 no 1_565
C43 H7 3.4884 no 3_775
C43 H10 3.3762 no 3_775
C43 H11 3.5646 no 3_775
C43 H20 3.1249 no 3_765
C43 H26 3.4033 no 3_765
C43 H29 3.1578 no 1_565
C44 H7 3.1114 no 3_775
C44 H11 3.3042 no 3_765
C44 H20 3.3432 no 3_765
H2 N2 3.4043 no 1_545
H2 C8 3.1808 no 1_545
H2 H8 2.9755 no 1_545
H2 H32 3.2836 no 1_545
H3 C24 3.0988 no 3_655
H3 C25 2.9260 no 3_655
H3 H24 2.9872 no 3_655
H3 H25 2.6712 no 3_655
H3 H31 3.4613 no 1_545
H3 H32 3.3082 no 1_545
H7 C9 3.4388 no 1_565
H7 C10 3.1577 no 1_565
H7 C11 2.9666 no 1_565
H7 C12 3.1092 no 1_565
H7 C13 3.3929 no 1_565
H7 C14 3.5299 no 1_565
H7 C26 3.5580 no 1_565
H7 C43 3.4884 no 3_775
H7 C44 3.1114 no 3_775
H7 H11 3.3103 no 1_565
H7 H26 2.6555 no 1_565
H7 H43 3.0962 no 3_775
H7 H44 2.3223 no 3_775
H8 N2 2.7079 no 3_775
H8 C1 3.4278 no 1_565
H8 C2 3.2319 no 1_565
H8 C5 3.5354 no 3_775
H8 C8 3.2896 no 3_775
H8 C9 3.3725 no 1_565
H8 C10 3.5066 no 1_565
H8 C27 3.5749 no 3_775
H8 C32 3.5709 no 3_775
H8 H2 2.9755 no 1_565
H8 H8 3.2622 no 3_775
H8 H10 3.5972 no 1_565
H8 H32 3.5911 no 3_775
H10 C28 2.9088 no 3_765
H10 C29 3.1238 no 3_765
H10 C43 3.3762 no 3_775
H10 H8 3.5972 no 1_545
H10 H28 2.7731 no 3_765
H10 H29 3.1464 no 3_765
H10 H43 2.8147 no 3_775
H11 C29 3.2077 no 3_765
H11 C30 3.5224 no 3_765
H11 C42 3.2411 no 3_775
H11 C43 3.5646 no 3_775
H11 C44 3.3042 no 3_765
H11 H7 3.3103 no 1_545
H11 H29 2.9886 no 3_765
H11 H42 2.5676 no 3_775
H11 H43 3.2001 no 3_775
H11 H44 2.6248 no 3_765
H13 C27 3.3934 no 3_665
H13 C31 3.4473 no 3_665
H13 C32 2.8848 no 3_665
H13 H25 3.4284 no 1_565
H13 H32 2.6853 no 3_665
H14 C3 3.4752 no 3_665
H14 C4 3.4159 no 3_665
H14 C5 3.5336 no 3_665
H14 H25 3.2214 no 1_565
H16 C23 3.2171 no 1_565
H16 C24 2.6682 no 1_565
H16 C25 2.8793 no 1_565
H16 C26 3.5598 no 1_565
H16 H24 2.7617 no 1_565
H16 H25 3.0976 no 1_565
H16 H34 3.1865 no 3_665
H16 H35 3.5550 no 3_665
H16 H42 3.0327 no 3_775
H16 H43 3.4603 no 3_775
H17 C37 3.1677 no 4_465
H17 C38 3.5054 no 4_465
H17 C42 3.5155 no 3_775
H17 H19 3.1088 no 2_655
H17 H20 3.2247 no 1_565
H17 H35 2.8161 no 3_665
H17 H37 2.4897 no 4_465
H17 H38 3.1734 no 4_465
H17 H42 3.0009 no 3_775
H18 C19 3.0845 no 2_655
H18 C20 3.4912 no 2_655
H18 C38 3.4646 no 4_465
H18 C40 3.0787 no 4_465
H18 C41 2.9492 no 4_465
H18 H19 2.3730 no 2_655
H18 H20 3.1758 no 2_655
H18 H38 2.7239 no 4_465
H18 H40 3.1469 no 4_465
H18 H41 2.9161 no 4_465
H19 C17 3.2829 no 2_645
H19 C18 2.8802 no 2_645
H19 C37 3.3031 no 4_455
H19 C41 3.2526 no 4_465
H19 H17 3.1088 no 2_645
H19 H18 2.3730 no 2_645
H19 H37 2.8337 no 4_455
H19 H38 3.0957 no 3_765
H19 H41 2.6980 no 4_465
H19 H42 3.5325 no 4_465
H20 C42 3.3929 no 3_765
H20 C43 3.1249 no 3_765
H20 C44 3.3432 no 3_765
H20 H17 3.2247 no 1_545
H20 H18 3.1758 no 2_645
H20 H37 2.8653 no 4_455
H20 H38 3.5727 no 3_765
H20 H43 3.3351 no 3_765
H22 N4 3.5432 no 3_665
H22 C33 3.5614 no 3_665
H22 C34 3.1372 no 3_665
H22 C36 3.4547 no 4_455
H22 H31 3.4169 no 3_665
H22 H34 2.7004 no 3_665
H22 H36 2.7287 no 4_455
H22 H37 3.0739 no 4_455
H22 H40 3.5203 no 3_665
H23 C34 3.3339 no 3_655
H23 C35 3.2025 no 3_655
H23 C39 3.4184 no 3_665
H23 C40 2.9221 no 3_665
H23 C41 3.5064 no 3_665
H23 H29 3.5378 no 3_655
H23 H31 3.1247 no 3_665
H23 H34 3.1450 no 3_655
H23 H35 2.8929 no 3_655
H23 H36 3.3179 no 4_455
H23 H37 3.5672 no 4_455
H23 H40 2.7095 no 3_665
H24 C16 3.5134 no 1_545
H24 C27 3.2750 no 3_655
H24 C28 2.7654 no 3_655
H24 C29 2.9046 no 3_655
H24 C30 3.5041 no 3_655
H24 C34 3.3724 no 3_655
H24 H3 2.9872 no 3_655
H24 H16 2.7617 no 1_545
H24 H28 2.9250 no 3_655
H24 H29 3.1436 no 3_655
H24 H34 2.6350 no 3_655
H25 C3 3.1840 no 3_655
H25 C9 3.0181 no 1_545
H25 C10 3.2959 no 1_545
H25 C11 3.4526 no 1_545
H25 C12 3.3161 no 1_545
H25 C13 2.9965 no 1_545
H25 C14 2.8455 no 1_545
H25 H3 2.6712 no 3_655
H25 H13 3.4284 no 1_545
H25 H14 3.2214 no 1_545
H25 H16 3.0976 no 1_545
H26 N1 2.6266 no 1_545
H26 C7 2.9384 no 1_545
H26 C43 3.4033 no 3_765
H26 H7 2.6555 no 1_545
H26 H43 2.5983 no 3_765
H26 H44 3.4749 no 3_765
H28 C24 3.4378 no 3_655
H28 H10 2.7731 no 3_765
H28 H24 2.9250 no 3_655
H28 H31 3.3275 no 1_545
H29 C41 2.9849 no 1_545
H29 C42 2.6727 no 1_545
H29 C43 3.1578 no 1_545
H29 H10 3.1464 no 3_765
H29 H11 2.9886 no 3_765
H29 H23 3.5378 no 3_655
H29 H24 3.1436 no 3_655
H29 H41 3.2340 no 1_545
H29 H42 2.7419 no 1_545
H29 H43 3.4933 no 1_545
H31 C22 3.1287 no 3_665
H31 C23 2.9345 no 3_665
H31 C24 3.3007 no 3_665
H31 H3 3.4613 no 1_565
H31 H22 3.4169 no 3_665
H31 H23 3.1247 no 3_665
H31 H28 3.3275 no 1_565
H32 C13 3.5803 no 3_665
H32 H2 3.2836 no 1_565
H32 H3 3.3082 no 1_565
H32 H8 3.5911 no 3_775
H32 H13 2.6853 no 3_665
H34 C15 3.5619 no 3_665
H34 C16 3.2397 no 3_665
H34 C22 3.4211 no 3_665
H34 C23 3.5419 no 3_655
H34 C24 3.2807 no 3_655
H34 H16 3.1865 no 3_665
H34 H22 2.7004 no 3_665
H34 H23 3.1450 no 3_655
H34 H24 2.6350 no 3_655
H34 H36 3.5390 no 2_654
H35 C16 3.3758 no 3_665
H35 C17 2.9217 no 3_665
H35 C18 3.4162 no 3_665
H35 C23 3.4825 no 3_655
H35 C36 3.5677 no 2_644
H35 C37 3.1337 no 2_644
H35 C38 3.4676 no 2_644
H35 H16 3.5550 no 3_665
H35 H17 2.8161 no 3_665
H35 H23 2.8929 no 3_655
H35 H37 3.1330 no 2_644
H35 H40 3.2093 no 2_644
H36 C22 3.4908 no 4_554
H36 C33 3.2711 no 2_644
H36 C34 3.1826 no 2_644
H36 C35 3.3558 no 2_644
H36 C36 3.5722 no 2_644
H36 C38 3.4890 no 2_644
H36 C40 3.4834 no 2_644
H36 H22 2.7287 no 4_554
H36 H23 3.3179 no 4_554
H36 H34 3.5390 no 2_644
H36 H40 2.5553 no 2_644
H36 H41 3.3015 no 1_545
H37 C17 3.3700 no 4_564
H37 C19 3.1182 no 4_554
H37 C20 3.1205 no 4_554
H37 C22 3.4582 no 4_554
H37 H17 2.4897 no 4_564
H37 H19 2.8337 no 4_554
H37 H20 2.8653 no 4_554
H37 H22 3.0739 no 4_554
H37 H23 3.5672 no 4_554
H37 H35 3.1330 no 2_654
H37 H41 3.1099 no 1_545
H38 C18 3.4525 no 4_564
H38 C19 3.1159 no 3_765
H38 C20 3.4195 no 3_765
H38 H17 3.1734 no 4_564
H38 H18 2.7239 no 4_564
H38 H19 3.0957 no 3_765
H38 H20 3.5727 no 3_765
H38 H41 3.3975 no 1_545
H38 H42 3.5930 no 1_545
H40 C23 3.5160 no 3_665
H40 C35 3.4155 no 2_654
H40 C36 3.0708 no 2_654
H40 H18 3.1469 no 4_564
H40 H22 3.5203 no 3_665
H40 H23 2.7095 no 3_665
H40 H35 3.2093 no 2_654
H40 H36 2.5553 no 2_654
H41 C18 3.2393 no 4_564
H41 C19 3.1244 no 4_564
H41 C33 3.2824 no 1_565
H41 C34 3.4043 no 1_565
H41 C35 3.2077 no 1_565
H41 C36 2.8720 no 1_565
H41 C37 2.7331 no 1_565
H41 C38 2.9396 no 1_565
H41 H18 2.9161 no 4_564
H41 H19 2.6980 no 4_564
H41 H29 3.2340 no 1_565
H41 H36 3.3015 no 1_565
H41 H37 3.1099 no 1_565
H41 H38 3.3975 no 1_565
H42 C11 3.2917 no 3_775
H42 C15 3.5503 no 3_775
H42 C16 2.9108 no 3_775
H42 C17 2.9028 no 3_775
H42 C18 3.5567 no 3_775
H42 C29 3.5790 no 1_565
H42 H11 2.5676 no 3_775
H42 H16 3.0327 no 3_775
H42 H17 3.0009 no 3_775
H42 H19 3.5325 no 4_564
H42 H29 2.7419 no 1_565
H42 H38 3.5930 no 1_565
H43 N1 3.1383 no 3_775
H43 C7 3.4928 no 3_775
H43 C10 3.1552 no 3_775
H43 C11 3.3527 no 3_775
H43 C21 3.3915 no 3_765
H43 C25 3.4695 no 3_765
H43 C26 2.8598 no 3_765
H43 H7 3.0962 no 3_775
H43 H10 2.8147 no 3_775
H43 H11 3.2001 no 3_775
H43 H16 3.4603 no 3_775
H43 H20 3.3351 no 3_765
H43 H26 2.5983 no 3_765
H43 H29 3.4933 no 1_565
H44 N3 3.4929 no 3_765
H44 C7 3.1175 no 3_775
H44 C11 2.9970 no 3_765
H44 C12 3.4300 no 3_765
H44 H7 2.3223 no 3_775
H44 H11 2.6248 no 3_765
H44 H26 3.4749 no 3_765

loop_
_geom_torsion_atom_site_label_1
_geom_torsion_atom_site_label_2
_geom_torsion_atom_site_label_3
_geom_torsion_atom_site_label_4
_geom_torsion
_geom_torsion_publ_flag
C6 N1 C7 C8 -1.8(3) no
C7 N1 C6 C1 178.69(17) no
C7 N1 C6 C5 -2.9(3) no
C5 N2 C8 C7 -1.5(3) no
C8 N2 C5 C4 177.44(17) no
C8 N2 C5 C6 -3.1(3) no
C12 N3 C15 C16 41.2(3) no
C12 N3 C15 C20 -140.32(19) no
C15 N3 C12 C11 38.9(3) no
C15 N3 C12 C13 -141.60(19) no
C12 N3 C21 C22 -142.21(19) no
C12 N3 C21 C26 38.5(3) no
C21 N3 C12 C11 -146.86(18) no
C21 N3 C12 C13 32.7(3) no
C15 N3 C21 C22 32.1(3) no
C15 N3 C21 C26 -147.17(18) no
C21 N3 C15 C16 -133.2(2) no
C21 N3 C15 C20 45.3(3) no
C30 N4 C33 C34 37.6(3) no
C30 N4 C33 C38 -143.31(19) no
C33 N4 C30 C29 45.7(3) no
C33 N4 C30 C31 -134.9(2) no
C30 N4 C39 C40 -143.48(19) no
C30 N4 C39 C44 36.5(3) no
C39 N4 C30 C29 -132.5(2) no
C39 N4 C30 C31 46.9(3) no
C33 N4 C39 C40 38.3(3) no
C33 N4 C39 C44 -141.70(19) no
C39 N4 C33 C34 -144.24(19) no
C39 N4 C33 C38 34.9(3) no
C2 C1 C6 N1 174.99(18) no
C2 C1 C6 C5 -3.5(3) no
C6 C1 C2 C3 1.3(3) no
C2 C1 C9 C10 131.8(2) no
C2 C1 C9 C14 -46.1(3) no
C9 C1 C2 C3 -178.44(18) no
C6 C1 C9 C10 -47.9(3) no
C6 C1 C9 C14 134.2(2) no
C9 C1 C6 N1 -5.3(3) no
C9 C1 C6 C5 176.27(17) no
C1 C2 C3 C4 1.1(3) no
C2 C3 C4 C5 -1.3(3) no
C2 C3 C4 C27 179.97(18) no
C3 C4 C5 N2 178.52(17) no
C3 C4 C5 C6 -0.9(3) no
C3 C4 C27 C28 -35.1(3) no
C3 C4 C27 C32 140.4(2) no
C5 C4 C27 C28 146.19(19) no
C5 C4 C27 C32 -38.3(3) no
C27 C4 C5 N2 -2.8(3) no
C27 C4 C5 C6 177.79(17) no
N2 C5 C6 N1 5.5(3) no
N2 C5 C6 C1 -176.09(17) no
C4 C5 C6 N1 -175.07(17) no
C4 C5 C6 C1 3.3(3) no
N1 C7 C8 N2 4.2(3) no
C1 C9 C10 C11 -176.41(17) no
C1 C9 C14 C13 178.12(17) no
C10 C9 C14 C13 0.1(3) no
C14 C9 C10 C11 1.6(3) no
C9 C10 C11 C12 -2.1(3) no
C10 C11 C12 N3 -179.56(18) no
C10 C11 C12 C13 0.9(3) no
N3 C12 C13 C14 -178.73(17) no
C11 C12 C13 C14 0.8(3) no
C12 C13 C14 C9 -1.3(3) no
N3 C15 C16 C17 177.16(17) no
N3 C15 C20 C19 -175.51(18) no
C16 C15 C20 C19 3.0(3) no
C20 C15 C16 C17 -1.4(3) no
C15 C16 C17 C18 -1.4(3) no
C16 C17 C18 C19 2.4(3) no
C17 C18 C19 C20 -0.7(4) no
C18 C19 C20 C15 -2.0(3) no
N3 C21 C22 C23 -179.12(17) no
N3 C21 C26 C25 179.90(17) no
C22 C21 C26 C25 0.6(3) no
C26 C21 C22 C23 0.2(3) no
C21 C22 C23 C24 -0.8(3) no
C22 C23 C24 C25 0.7(3) no
C23 C24 C25 C26 0.1(3) no
C24 C25 C26 C21 -0.7(3) no
C4 C27 C28 C29 174.17(17) no
C4 C27 C32 C31 -174.02(18) no
C28 C27 C32 C31 1.6(3) no
C32 C27 C28 C29 -1.6(3) no
C27 C28 C29 C30 0.1(3) no
C28 C29 C30 N4 -179.20(18) no
C28 C29 C30 C31 1.4(3) no
N4 C30 C31 C32 179.20(18) no
C29 C30 C31 C32 -1.4(3) no
C30 C31 C32 C27 -0.1(3) no
N4 C33 C34 C35 -179.71(17) no
N4 C33 C38 C37 -179.01(17) no
C34 C33 C38 C37 0.1(3) no
C38 C33 C34 C35 1.2(3) no
C33 C34 C35 C36 -1.3(3) no
C34 C35 C36 C37 0.1(3) no
C35 C36 C37 C38 1.2(3) no
C36 C37 C38 C33 -1.3(3) no
N4 C39 C40 C41 -179.04(17) no
N4 C39 C44 C43 179.98(17) no
C40 C39 C44 C43 -0.1(3) no
C44 C39 C40 C41 1.0(3) no
C39 C40 C41 C42 -0.9(3) no
C40 C41 C42 C43 -0.2(3) no
C41 C42 C43 C44 1.1(3) no
C42 C43 C44 C39 -1.0(3) no
